data_7039278
loop_
_publ_author_name
'Oyarzabal, Itziar'
'Artetxe, Be\~nat'
'Rodr\'iguez-Di\'eguez, Antonio'
'Garc\'ia, Jos\'e\'Angel'
'Seco, Jos\'e Manuel'
'Colacio, Enrique'

_publ_section_title
;
 A family of acetato-diphenoxo triply bridged dimetallic Zn(II)Ln(III)
 complexes: SMM behavior and luminescent properties.
;
_journal_issue 23
_journal_name_full 'Dalton transactions (Cambridge, England : 2003)'
_journal_page_first 9712
_journal_page_last 9726
_journal_paper_doi 10.1039/c6dt01327a
_journal_volume 45
_journal_year 2016
_chemical_formula_sum 'C24 H26 Br2 N5 O12 Tb Zn'
_chemical_formula_weight 960.61
_chemical_name_systematic
;
 ?
;
_space_group_crystal_system monoclinic
_space_group_IT_number 14
_space_group_name_Hall '-P 2yn'
_space_group_name_H-M_alt 'P 1 21/n 1'
_symmetry_space_group_name_Hall '-P 2yn'
_symmetry_space_group_name_H-M 'P 1 21/n 1'
_atom_sites_solution_hydrogens geom
_audit_creation_method SHELXL-2014
_audit_update_record
;
2016-02-15 deposited with the CCDC.
2016-05-13 downloaded from the CCDC.
;
_cell_angle_alpha 90
_cell_angle_beta 91.315(4)
_cell_angle_gamma 90
_cell_formula_units_Z 4
_cell_length_a 13.5017(6)
_cell_length_b 14.7618(4)
_cell_length_c 15.9579(6)
_cell_measurement_reflns_used 7058
_cell_measurement_temperature 100(2)
_cell_measurement_theta_max 27.6420
_cell_measurement_theta_min 1.9910
_cell_volume 3179.7(2)
_computing_cell_refinement 'CrysAlisPro, Agilent Technologies'
_computing_data_collection 'CrysAlisPro, Agilent Technologies'
_computing_data_reduction 'CrysAlisPro, Agilent Technologies'
_computing_molecular_graphics 'SHELXL-2014 (Sheldrick, 2014)'
_computing_structure_refinement 'SHELXL-2014 (Sheldrick, 2014)'
_computing_structure_solution 'SHELXL-2014 (Sheldrick, 2014)'
_diffrn_ambient_temperature 100(2)
_diffrn_measured_fraction_theta_full 1.000
_diffrn_measured_fraction_theta_max 1.000
_diffrn_measurement_device_type 'SuperNova, Single source at offset, Eos'
_diffrn_measurement_method '\w scans'
_diffrn_radiation_type MoK\a
_diffrn_radiation_wavelength 0.71073
_diffrn_reflns_av_R_equivalents 0.0462
_diffrn_reflns_av_unetI/netI 0.0461
_diffrn_reflns_Laue_measured_fraction_full 1.000
_diffrn_reflns_Laue_measured_fraction_max 1.000
_diffrn_reflns_limit_h_max 16
_diffrn_reflns_limit_h_min -16
_diffrn_reflns_limit_k_max 18
_diffrn_reflns_limit_k_min -18
_diffrn_reflns_limit_l_max 20
_diffrn_reflns_limit_l_min -20
_diffrn_reflns_number 25531
_diffrn_reflns_point_group_measured_fraction_full 1.000
_diffrn_reflns_point_group_measured_fraction_max 1.000
_diffrn_reflns_theta_full 25.242
_diffrn_reflns_theta_max 26.500
_diffrn_reflns_theta_min 1.880
_diffrn_source 'SuperNova (Mo) X-ray Source'
_exptl_absorpt_coefficient_mu 5.540
_exptl_absorpt_correction_T_max 1.00000
_exptl_absorpt_correction_T_min 0.76539
_exptl_absorpt_correction_type multi-scan
_exptl_absorpt_process_details
;
CrysAlisPro, Agilent Technologies,
Version 1.171.36.28 (release 01-02-2013 CrysAlis171 .NET)
(compiled Feb  1 2013,16:14:44)
Empirical absorption correction using spherical harmonics,
 implemented in SCALE3 ABSPACK scaling algorithm.
;
_exptl_crystal_colour 'pale yellow'
_exptl_crystal_density_diffrn 2.007
_exptl_crystal_density_method 'not measured'
_exptl_crystal_description prismatic
_exptl_crystal_F_000 1864
_exptl_crystal_size_max 0.26
_exptl_crystal_size_mid 0.21
_exptl_crystal_size_min 0.17
_refine_diff_density_max 1.903
_refine_diff_density_min -0.888
_refine_diff_density_rms 0.148
_refine_ls_extinction_method none
_refine_ls_goodness_of_fit_ref 1.064
_refine_ls_hydrogen_treatment constr
_refine_ls_matrix_type full
_refine_ls_number_parameters 410
_refine_ls_number_reflns 6584
_refine_ls_number_restraints 0
_refine_ls_restrained_S_all 1.064
_refine_ls_R_factor_all 0.0529
_refine_ls_R_factor_gt 0.0368
_refine_ls_shift/su_max 0.001
_refine_ls_shift/su_mean 0.000
_refine_ls_structure_factor_coef Fsqd
_refine_ls_weighting_details 'w=1/[\s^2^(Fo^2^)+(0.0340P)^2^+8.2154P] where P=(Fo^2^+2Fc^2^)/3'
_refine_ls_weighting_scheme calc
_refine_ls_wR_factor_gt 0.0807
_refine_ls_wR_factor_ref 0.0875
_reflns_Friedel_coverage 0.000
_reflns_number_gt 5277
_reflns_number_total 6584
_reflns_threshold_expression 'I > 2\s(I)'
_cod_data_source_file c6dt01327a2.cif
_cod_data_source_block Compound_6
_cod_depositor_comments 'Adding full bibliography for 7039274--7039282.cif.'
_cod_database_code 7039278
_shelx_space_group_comment
;
The symmetry employed for this shelxl refinement is uniquely defined
by the following loop, which should always be used as a source of
symmetry information in preference to the above space-group names.
They are only intended as comments.
;
_shelxl_version_number 2014-3

loop_
_space_group_symop_operation_xyz
'x, y, z'
'-x+1/2, y+1/2, -z+1/2'
'-x, -y, -z'
'x-1/2, -y-1/2, z-1/2'

loop_
_atom_site_label
_atom_site_type_symbol
_atom_site_fract_x
_atom_site_fract_y
_atom_site_fract_z
_atom_site_U_iso_or_equiv
_atom_site_adp_type
_atom_site_occupancy
_atom_site_site_symmetry_order
_atom_site_calc_flag
_atom_site_refinement_flags_posn
_atom_site_refinement_flags_adp
Tb1 Tb 0.33856(2) 0.32248(2) 0.66998(2) 0.01746(8) Uani 1 1 d . .
Br1A Br 0.37813(4) -0.17455(4) 0.48921(3) 0.02547(13) Uani 1 1 d . .
Br2A Br 0.36919(4) 0.52015(4) 1.13131(3) 0.02393(13) Uani 1 1 d . .
Zn1 Zn 0.49983(5) 0.20031(4) 0.78953(4) 0.01942(14) Uani 1 1 d . .
O1D O 0.2031(3) 0.4094(2) 0.6025(2) 0.0250(9) Uani 1 1 d . .
O3A O 0.3947(3) 0.3049(2) 0.8098(2) 0.0188(8) Uani 1 1 d . .
O2A O 0.4043(2) 0.1739(2) 0.6890(2) 0.0172(7) Uani 1 1 d . .
O4A O 0.3353(3) 0.4686(2) 0.7319(2) 0.0282(9) Uani 1 1 d . .
O2P O 0.5056(3) 0.3503(2) 0.6543(2) 0.0225(8) Uani 1 1 d . .
O1C O 0.1882(3) 0.3077(3) 0.7544(2) 0.0312(9) Uani 1 1 d . .
O1A O 0.3470(3) 0.2580(2) 0.5354(2) 0.0215(8) Uani 1 1 d . .
O2C O 0.1948(3) 0.2187(2) 0.6477(2) 0.0247(8) Uani 1 1 d . .
O1P O 0.6053(3) 0.2737(2) 0.7427(2) 0.0237(8) Uani 1 1 d . .
O2D O 0.3495(3) 0.4458(2) 0.5615(2) 0.0234(8) Uani 1 1 d . .
N2A N 0.5136(3) 0.1839(3) 0.9202(3) 0.0203(10) Uani 1 1 d . .
N1A N 0.5540(3) 0.0649(3) 0.7857(3) 0.0202(10) Uani 1 1 d . .
N1D N 0.2580(3) 0.4635(3) 0.5613(3) 0.0231(10) Uani 1 1 d . .
O3D O 0.2230(3) 0.5287(3) 0.5239(3) 0.0328(10) Uani 1 1 d . .
C1P C 0.5901(4) 0.3309(4) 0.6840(3) 0.0241(12) Uani 1 1 d . .
C16A C 0.3659(4) 0.4475(3) 0.8789(3) 0.0172(11) Uani 1 1 d . .
C9A C 0.6325(4) 0.0476(4) 0.7240(3) 0.0245(12) Uani 1 1 d . .
H9AA H 0.6094 0.0673 0.6682 0.037 Uiso 1 1 calc R U
H9AB H 0.6475 -0.0173 0.7227 0.037 Uiso 1 1 calc R U
H9AC H 0.6924 0.0814 0.7403 0.037 Uiso 1 1 calc R U
C18A C 0.3798(4) 0.4543(3) 1.0288(3) 0.0180(11) Uani 1 1 d . .
C1A C 0.3512(4) 0.1800(4) 0.5093(3) 0.0210(11) Uani 1 1 d . .
H1A H 0.3387 0.1721 0.4509 0.025 Uiso 1 1 calc R U
C15A C 0.3879(4) 0.3533(3) 0.8793(3) 0.0178(11) Uani 1 1 d . .
O3C O 0.0598(4) 0.2260(4) 0.7190(4) 0.0616(15) Uani 1 1 d . .
C8A C 0.4653(4) 0.0074(3) 0.7675(3) 0.0210(11) Uani 1 1 d . .
H8AA H 0.4114 0.0257 0.8049 0.025 Uiso 1 1 calc R U
H8AB H 0.4821 -0.0565 0.7801 0.025 Uiso 1 1 calc R U
C11A C 0.5281(4) 0.0856(3) 0.9362(3) 0.0220(12) Uani 1 1 d . .
H11A H 0.4631 0.0545 0.9348 0.026 Uiso 1 1 calc R U
H11B H 0.5587 0.0768 0.9926 0.026 Uiso 1 1 calc R U
C20A C 0.3448(4) 0.4981(4) 0.8034(3) 0.0229(12) Uani 1 1 d . .
H20A H 0.3374 0.5617 0.8097 0.027 Uiso 1 1 calc R U
N1C N 0.1447(4) 0.2504(3) 0.7073(3) 0.0317(12) Uani 1 1 d . .
C4A C 0.4290(4) 0.0142(3) 0.6787(3) 0.0195(11) Uani 1 1 d . .
C17A C 0.3629(4) 0.4975(3) 0.9541(3) 0.0186(11) Uani 1 1 d . .
H17A H 0.3494 0.5606 0.9528 0.022 Uiso 1 1 calc R U
C3A C 0.4013(4) 0.0990(3) 0.6433(3) 0.0198(11) Uani 1 1 d . .
C5A C 0.4235(4) -0.0650(3) 0.6311(3) 0.0204(11) Uani 1 1 d . .
H5A H 0.4430 -0.1210 0.6557 0.025 Uiso 1 1 calc R U
C19A C 0.3996(4) 0.3624(3) 1.0318(3) 0.0181(11) Uani 1 1 d . .
H19A H 0.4104 0.3335 1.0844 0.022 Uiso 1 1 calc R U
C12A C 0.6017(4) 0.2354(4) 0.9518(4) 0.0248(12) Uani 1 1 d . .
H12A H 0.6618 0.2097 0.9280 0.037 Uiso 1 1 calc R U
H12B H 0.6059 0.2313 1.0131 0.037 Uiso 1 1 calc R U
H12C H 0.5954 0.2990 0.9351 0.037 Uiso 1 1 calc R U
C6A C 0.3901(4) -0.0631(3) 0.5488(3) 0.0198(11) Uani 1 1 d . .
C14A C 0.4038(4) 0.3121(3) 0.9587(3) 0.0192(11) Uani 1 1 d . .
C13A C 0.4230(4) 0.2123(3) 0.9643(3) 0.0222(12) Uani 1 1 d . .
H13A H 0.4297 0.1949 1.0240 0.027 Uiso 1 1 calc R U
H13B H 0.3653 0.1795 0.9399 0.027 Uiso 1 1 calc R U
C2A C 0.3727(4) 0.0991(3) 0.5565(3) 0.0161(10) Uani 1 1 d . .
C7A C 0.3672(4) 0.0176(3) 0.5105(3) 0.0187(11) Uani 1 1 d . .
H7A H 0.3476 0.0186 0.4529 0.022 Uiso 1 1 calc R U
C10A C 0.5939(4) 0.0451(3) 0.8707(3) 0.0224(12) Uani 1 1 d . .
H10A H 0.6615 0.0706 0.8771 0.027 Uiso 1 1 calc R U
H10B H 0.5983 -0.0213 0.8789 0.027 Uiso 1 1 calc R U
C2P C 0.6771(4) 0.3794(4) 0.6505(4) 0.0373(15) Uani 1 1 d . .
H2PA H 0.6700 0.3843 0.5894 0.056 Uiso 1 1 calc R U
H2PB H 0.7377 0.3458 0.6650 0.056 Uiso 1 1 calc R U
H2PC H 0.6810 0.4402 0.6751 0.056 Uiso 1 1 calc R U
C2E C 0.4963(5) 0.3955(5) 0.4033(5) 0.0506(19) Uani 1 1 d . .
H2EA H 0.5502 0.3603 0.3792 0.076 Uiso 1 1 calc R U
H2EB H 0.4964 0.3865 0.4641 0.076 Uiso 1 1 calc R U
H2EC H 0.5059 0.4599 0.3910 0.076 Uiso 1 1 calc R U
C1E C 0.4023(6) 0.3656(5) 0.3671(4) 0.0429(17) Uani 1 1 d . .
N1E N 0.3289(5) 0.3416(5) 0.3391(4) 0.066(2) Uani 1 1 d . .

loop_
_atom_site_aniso_label
_atom_site_aniso_U_11
_atom_site_aniso_U_22
_atom_site_aniso_U_33
_atom_site_aniso_U_23
_atom_site_aniso_U_13
_atom_site_aniso_U_12
Tb1 0.01993(14) 0.01431(13) 0.01800(13) -0.00081(10) -0.00235(10) 0.00099(10)
Br1A 0.0264(3) 0.0192(3) 0.0308(3) -0.0088(2) -0.0005(2) -0.0034(2)
Br2A 0.0241(3) 0.0258(3) 0.0220(3) -0.0067(2) 0.0008(2) -0.0013(2)
Zn1 0.0222(3) 0.0170(3) 0.0189(3) 0.0005(2) -0.0030(3) 0.0013(2)
O1D 0.024(2) 0.021(2) 0.030(2) 0.0052(16) -0.0018(17) -0.0067(16)
O3A 0.026(2) 0.0141(18) 0.0166(18) -0.0010(14) -0.0022(15) 0.0037(15)
O2A 0.0182(18) 0.0146(17) 0.0187(18) -0.0043(14) -0.0017(15) 0.0012(14)
O4A 0.045(3) 0.0167(19) 0.023(2) -0.0007(16) -0.0096(19) 0.0042(17)
O2P 0.0160(19) 0.024(2) 0.027(2) 0.0026(16) 0.0017(16) -0.0002(15)
O1C 0.030(2) 0.035(2) 0.029(2) -0.0066(18) 0.0109(18) -0.0030(19)
O1A 0.026(2) 0.019(2) 0.0193(19) -0.0008(15) -0.0013(16) 0.0030(16)
O2C 0.024(2) 0.021(2) 0.029(2) -0.0027(16) 0.0000(17) -0.0005(16)
O1P 0.026(2) 0.023(2) 0.022(2) 0.0000(16) -0.0036(17) -0.0013(16)
O2D 0.022(2) 0.023(2) 0.025(2) -0.0002(16) 0.0009(17) 0.0021(16)
N2A 0.025(2) 0.015(2) 0.021(2) 0.0033(18) -0.0038(19) 0.0013(18)
N1A 0.023(2) 0.020(2) 0.018(2) -0.0007(18) -0.0035(19) 0.0020(19)
N1D 0.027(3) 0.020(2) 0.022(2) -0.0041(19) -0.006(2) 0.002(2)
O3D 0.037(2) 0.021(2) 0.039(2) 0.0113(18) -0.012(2) 0.0036(18)
C1P 0.030(3) 0.020(3) 0.022(3) -0.004(2) -0.001(2) 0.002(2)
C16A 0.016(3) 0.016(3) 0.019(3) 0.001(2) -0.001(2) -0.001(2)
C9A 0.024(3) 0.027(3) 0.023(3) 0.002(2) -0.003(2) 0.002(2)
C18A 0.009(2) 0.024(3) 0.021(3) -0.009(2) 0.003(2) -0.004(2)
C1A 0.019(3) 0.025(3) 0.019(3) 0.000(2) -0.004(2) -0.001(2)
C15A 0.016(3) 0.017(3) 0.020(3) -0.003(2) -0.001(2) -0.002(2)
O3C 0.034(3) 0.072(4) 0.080(4) -0.016(3) 0.024(3) -0.026(3)
C8A 0.024(3) 0.016(3) 0.023(3) 0.002(2) -0.002(2) 0.000(2)
C11A 0.032(3) 0.012(2) 0.022(3) 0.004(2) -0.001(2) 0.004(2)
C20A 0.027(3) 0.017(3) 0.024(3) 0.002(2) -0.005(2) 0.005(2)
N1C 0.029(3) 0.027(3) 0.039(3) -0.003(2) 0.008(2) -0.004(2)
C4A 0.023(3) 0.016(3) 0.020(3) -0.001(2) 0.001(2) -0.004(2)
C17A 0.013(3) 0.016(3) 0.026(3) 0.000(2) 0.000(2) 0.001(2)
C3A 0.017(3) 0.016(3) 0.026(3) -0.001(2) -0.004(2) -0.002(2)
C5A 0.014(3) 0.016(3) 0.031(3) -0.001(2) 0.001(2) 0.001(2)
C19A 0.018(3) 0.018(3) 0.018(3) 0.003(2) 0.000(2) -0.001(2)
C12A 0.026(3) 0.019(3) 0.030(3) -0.002(2) -0.012(2) 0.002(2)
C6A 0.017(3) 0.019(3) 0.024(3) -0.008(2) 0.001(2) -0.001(2)
C14A 0.020(3) 0.017(3) 0.021(3) 0.002(2) -0.002(2) 0.000(2)
C13A 0.029(3) 0.017(3) 0.020(3) 0.001(2) -0.002(2) 0.001(2)
C2A 0.011(2) 0.019(3) 0.018(3) 0.000(2) 0.002(2) 0.001(2)
C7A 0.014(3) 0.022(3) 0.020(3) -0.005(2) -0.002(2) -0.003(2)
C10A 0.028(3) 0.016(3) 0.023(3) 0.002(2) -0.008(2) 0.004(2)
C2P 0.027(3) 0.037(4) 0.047(4) 0.007(3) -0.002(3) -0.010(3)
C2E 0.034(4) 0.051(5) 0.067(5) 0.001(4) 0.012(4) -0.013(3)
C1E 0.045(4) 0.046(4) 0.038(4) 0.016(3) 0.002(3) 0.008(3)
N1E 0.041(4) 0.106(6) 0.050(4) 0.017(4) -0.008(3) 0.000(4)

loop_
_atom_type_symbol
_atom_type_description
_atom_type_scat_dispersion_real
_atom_type_scat_dispersion_imag
_atom_type_scat_source
C C 0.0033 0.0016 'International Tables Vol C Tables 4.2.6.8 and 6.1.1.4'
H H 0.0000 0.0000 'International Tables Vol C Tables 4.2.6.8 and 6.1.1.4'
Br Br -0.2901 2.4595 'International Tables Vol C Tables 4.2.6.8 and 6.1.1.4'
N N 0.0061 0.0033 'International Tables Vol C Tables 4.2.6.8 and 6.1.1.4'
O O 0.0106 0.0060 'International Tables Vol C Tables 4.2.6.8 and 6.1.1.4'
Tb Tb -0.1723 4.1537 'International Tables Vol C Tables 4.2.6.8 and 6.1.1.4'
Zn Zn 0.2839 1.4301 'International Tables Vol C Tables 4.2.6.8 and 6.1.1.4'

loop_
_geom_angle_atom_site_label_1
_geom_angle_atom_site_label_2
_geom_angle_atom_site_label_3
_geom_angle
O2P Tb1 O3A 80.10(13)
O2P Tb1 O1A 84.58(13)
O3A Tb1 O1A 142.99(12)
O2P Tb1 O4A 84.91(14)
O3A Tb1 O4A 73.39(12)
O1A Tb1 O4A 138.53(12)
O2P Tb1 O2A 79.38(12)
O3A Tb1 O2A 70.54(11)
O1A Tb1 O2A 73.64(12)
O4A Tb1 O2A 142.54(12)
O2P Tb1 O1D 125.25(12)
O3A Tb1 O1D 133.77(12)
O1A Tb1 O1D 82.13(12)
O4A Tb1 O1D 71.80(12)
O2A Tb1 O1D 143.74(12)
O2P Tb1 O1C 152.88(13)
O3A Tb1 O1C 74.00(13)
O1A Tb1 O1C 121.28(13)
O4A Tb1 O1C 80.19(14)
O2A Tb1 O1C 99.07(13)
O1D Tb1 O1C 70.91(13)
O2P Tb1 O2C 148.49(13)
O3A Tb1 O2C 107.47(12)
O1A Tb1 O2C 71.04(12)
O4A Tb1 O2C 126.60(13)
O2A Tb1 O2C 74.87(12)
O1D Tb1 O2C 71.92(12)
O1C Tb1 O2C 51.45(13)
O2P Tb1 O2D 74.01(12)
O3A Tb1 O2D 135.10(12)
O1A Tb1 O2D 70.15(12)
O4A Tb1 O2D 68.39(12)
O2A Tb1 O2D 136.48(12)
O1D Tb1 O2D 51.51(12)
O1C Tb1 O2D 120.03(13)
O2C Tb1 O2D 113.83(12)
O2P Tb1 N1C 167.13(13)
O3A Tb1 N1C 92.15(14)
O1A Tb1 N1C 95.85(13)
O4A Tb1 N1C 102.83(14)
O2A Tb1 N1C 88.38(13)
O1D Tb1 N1C 67.40(13)
O1C Tb1 N1C 25.74(13)
O2C Tb1 N1C 25.84(12)
O2D Tb1 N1C 118.27(13)
O2P Tb1 N1D 99.26(13)
O3A Tb1 N1D 138.83(12)
O1A Tb1 N1D 76.74(12)
O4A Tb1 N1D 65.61(12)
O2A Tb1 N1D 150.35(12)
O1D Tb1 N1D 26.00(12)
O1C Tb1 N1D 95.04(14)
O2C Tb1 N1D 94.35(12)
O2D Tb1 N1D 25.68(12)
N1C Tb1 N1D 93.33(14)
O2P Tb1 Zn1 62.52(9)
O3A Tb1 Zn1 38.52(8)
O1A Tb1 Zn1 104.76(8)
O4A Tb1 Zn1 105.51(9)
O2A Tb1 Zn1 37.28(8)
O1D Tb1 Zn1 170.63(9)
O1C Tb1 Zn1 99.88(10)
O2C Tb1 Zn1 104.00(9)
O2D Tb1 Zn1 136.53(8)
N1C Tb1 Zn1 105.14(10)
N1D Tb1 Zn1 161.10(9)
O1P Zn1 O2A 104.75(14)
O1P Zn1 N2A 113.26(16)
O2A Zn1 N2A 141.74(16)
O1P Zn1 O3A 98.63(15)
O2A Zn1 O3A 81.30(13)
N2A Zn1 O3A 88.71(15)
O1P Zn1 N1A 104.84(16)
O2A Zn1 N1A 90.50(14)
N2A Zn1 N1A 84.14(16)
O3A Zn1 N1A 156.42(16)
O1P Zn1 Tb1 87.35(11)
O2A Zn1 Tb1 44.17(9)
N2A Zn1 Tb1 131.44(12)
O3A Zn1 Tb1 43.56(9)
N1A Zn1 Tb1 134.51(11)
N1D O1D Tb1 96.6(3)
C15A O3A Zn1 125.3(3)
C15A O3A Tb1 135.0(3)
Zn1 O3A Tb1 97.92(13)
C3A O2A Zn1 126.5(3)
C3A O2A Tb1 133.7(3)
Zn1 O2A Tb1 98.55(13)
C20A O4A Tb1 135.2(3)
C1P O2P Tb1 142.9(4)
N1C O1C Tb1 96.4(3)
C1A O1A Tb1 133.9(3)
N1C O2C Tb1 95.3(3)
C1P O1P Zn1 122.9(4)
N1D O2D Tb1 94.5(3)
C11A N2A C13A 107.5(4)
C11A N2A C12A 109.8(4)
C13A N2A C12A 110.8(4)
C11A N2A Zn1 107.0(3)
C13A N2A Zn1 112.5(3)
C12A N2A Zn1 109.2(3)
C10A N1A C9A 108.9(4)
C10A N1A C8A 109.9(4)
C9A N1A C8A 110.8(4)
C10A N1A Zn1 106.1(3)
C9A N1A Zn1 115.6(3)
C8A N1A Zn1 105.4(3)
O3D N1D O2D 122.2(5)
O3D N1D O1D 121.2(5)
O2D N1D O1D 116.6(4)
O3D N1D Tb1 172.5(4)
O2D N1D Tb1 59.8(2)
O1D N1D Tb1 57.4(2)
O2P C1P O1P 123.9(5)
O2P C1P C2P 118.2(5)
O1P C1P C2P 117.9(5)
C17A C16A C15A 121.2(5)
C17A C16A C20A 115.5(5)
C15A C16A C20A 123.2(5)
C17A C18A C19A 121.0(5)
C17A C18A Br2A 119.7(4)
C19A C18A Br2A 119.2(4)
O1A C1A C2A 127.7(5)
O3A C15A C14A 120.4(4)
O3A C15A C16A 122.8(5)
C14A C15A C16A 116.8(4)
N1A C8A C4A 113.1(4)
N2A C11A C10A 110.1(4)
O4A C20A C16A 127.5(5)
O3C N1C O1C 122.1(5)
O3C N1C O2C 121.6(5)
O1C N1C O2C 116.3(5)
O3C N1C Tb1 174.6(5)
O1C N1C Tb1 57.9(3)
O2C N1C Tb1 58.8(3)
C5A C4A C3A 120.8(5)
C5A C4A C8A 118.3(5)
C3A C4A C8A 120.9(4)
C18A C17A C16A 119.4(5)
O2A C3A C4A 120.9(4)
O2A C3A C2A 122.5(4)
C4A C3A C2A 116.6(4)
C6A C5A C4A 120.9(5)
C18A C19A C14A 120.6(5)
C7A C6A C5A 120.5(5)
C7A C6A Br1A 120.8(4)
C5A C6A Br1A 118.7(4)
C19A C14A C15A 121.0(5)
C19A C14A C13A 119.1(5)
C15A C14A C13A 119.8(5)
N2A C13A C14A 113.1(4)
C7A C2A C3A 120.9(5)
C7A C2A C1A 115.4(4)
C3A C2A C1A 123.7(5)
C6A C7A C2A 120.0(5)
N1A C10A C11A 110.4(4)
N1E C1E C2E 179.5(8)

loop_
_geom_bond_atom_site_label_1
_geom_bond_atom_site_label_2
_geom_bond_distance
Tb1 O2P 2.312(4)
Tb1 O3A 2.354(3)
Tb1 O1A 2.355(3)
Tb1 O4A 2.373(4)
Tb1 O2A 2.384(3)
Tb1 O1D 2.462(4)
Tb1 O1C 2.472(4)
Tb1 O2C 2.492(4)
Tb1 O2D 2.518(4)
Tb1 N1C 2.900(5)
Tb1 N1D 2.904(4)
Tb1 Zn1 3.3827(6)
Br1A C6A 1.905(5)
Br2A C18A 1.911(5)
Zn1 O1P 1.952(4)
Zn1 O2A 2.072(3)
Zn1 N2A 2.103(4)
Zn1 O3A 2.127(3)
Zn1 N1A 2.130(4)
O1D N1D 1.282(6)
O3A C15A 1.325(6)
O2A C3A 1.324(6)
O4A C20A 1.225(6)
O2P C1P 1.258(6)
O1C N1C 1.267(6)
O1A C1A 1.225(6)
O2C N1C 1.270(6)
O1P C1P 1.274(6)
O2D N1D 1.262(6)
N2A C11A 1.485(6)
N2A C13A 1.485(7)
N2A C12A 1.490(6)
N1A C10A 1.479(6)
N1A C9A 1.485(7)
N1A C8A 1.491(7)
N1D O3D 1.223(5)
C1P C2P 1.486(8)
C16A C17A 1.409(7)
C16A C15A 1.422(7)
C16A C20A 1.441(7)
C18A C17A 1.368(7)
C18A C19A 1.383(7)
C1A C2A 1.439(7)
C15A C14A 1.417(7)
O3C N1C 1.219(6)
C8A C4A 1.493(7)
C11A C10A 1.511(7)
C4A C5A 1.394(7)
C4A C3A 1.420(7)
C3A C2A 1.430(7)
C5A C6A 1.379(7)
C19A C14A 1.384(7)
C6A C7A 1.371(7)
C14A C13A 1.498(7)
C2A C7A 1.410(7)
C2E C1E 1.451(10)
C1E N1E 1.135(9)
